data_7250437
loop_
_publ_author_name
'Rasphone, Arigna'
'Zhang, Hong-Chuan'
'Lee, Yun-Syuan'
'Ye, Yu-Hui'
'Kuo, Ying-Tong'
'Lai, Yi-Fang'
'Chen, Zhi-Ling'
'Wang, Song-Wei'
'Chen, Jhy-Der'

_publ_section_title
;
 Zn(ii), Cd(ii) and Hg(ii) halide coordination polymers supported by
 bis-pyridyl-bis-amide: structural diversity and structural transformation
;
_journal_issue 25
_journal_name_full CrystEngComm
_journal_page_first 4404
_journal_page_last 4414
_journal_paper_doi 10.1039/D5CE00465A
_journal_volume 27
_journal_year 2025
_chemical_formula_sum 'C16 H22 Cd N4 O10'
_chemical_formula_weight 542.77
_space_group_crystal_system monoclinic
_space_group_IT_number 15
_space_group_name_Hall '-C 2yc'
_space_group_name_H-M_alt 'C 1 2/c 1'
_atom_sites_solution_hydrogens mixed
_audit_creation_method SHELXL-2019/1
_audit_update_record
;
2025-04-21 deposited with the CCDC.	2025-05-22 downloaded from the CCDC.
;
_cell_angle_alpha 90
_cell_angle_beta 124.251(3)
_cell_angle_gamma 90
_cell_formula_units_Z 4
_cell_length_a 17.859(2)
_cell_length_b 13.892(2)
_cell_length_c 10.4606(13)
_cell_measurement_reflns_used 8221
_cell_measurement_temperature 293(2)
_cell_measurement_theta_max 28.16
_cell_measurement_theta_min 2.44
_cell_volume 2145.2(5)
_computing_cell_refinement 'Bruker SAINT'
_computing_data_collection 'Bruker APEX2'
_computing_data_reduction 'Bruker SAINT'
_computing_molecular_graphics 'Bruker SHELXTL'
_computing_publication_material 'Bruker SHELXTL'
_computing_structure_refinement 'SHELXL-2019/1 (Sheldrick, 2019)'
_computing_structure_solution 'SHELXS-97 (Sheldrick 2008)'
_diffrn_ambient_temperature 293(2)
_diffrn_measured_fraction_theta_full 1.000
_diffrn_measured_fraction_theta_max 0.983
_diffrn_measurement_device_type 'Bruker APEX-II CCD'
_diffrn_measurement_method '\f and \w scans'
_diffrn_radiation_type MoK\a
_diffrn_radiation_wavelength 0.71073
_diffrn_reflns_av_R_equivalents 0.0546
_diffrn_reflns_av_unetI/netI 0.0333
_diffrn_reflns_Laue_measured_fraction_full 1.000
_diffrn_reflns_Laue_measured_fraction_max 0.983
_diffrn_reflns_limit_h_max 23
_diffrn_reflns_limit_h_min -23
_diffrn_reflns_limit_k_max 18
_diffrn_reflns_limit_k_min -18
_diffrn_reflns_limit_l_max 14
_diffrn_reflns_limit_l_min -13
_diffrn_reflns_number 20534
_diffrn_reflns_point_group_measured_fraction_full 1.000
_diffrn_reflns_point_group_measured_fraction_max 0.983
_diffrn_reflns_theta_full 25.242
_diffrn_reflns_theta_max 28.667
_diffrn_reflns_theta_min 2.013
_exptl_absorpt_coefficient_mu 1.078
_exptl_absorpt_correction_T_max 0.7457
_exptl_absorpt_correction_T_min 0.6537
_exptl_absorpt_correction_type multi-scan
_exptl_absorpt_process_details 'sadabs v2008/1(bruker axs, 2008)'
_exptl_crystal_colour colourless
_exptl_crystal_density_diffrn 1.681
_exptl_crystal_description plate
_exptl_crystal_F_000 1096
_exptl_crystal_size_max 0.300
_exptl_crystal_size_mid 0.200
_exptl_crystal_size_min 0.100
_refine_diff_density_max 0.463
_refine_diff_density_min -0.399
_refine_diff_density_rms 0.073
_refine_ls_extinction_method none
_refine_ls_goodness_of_fit_ref 1.048
_refine_ls_hydrogen_treatment constr
_refine_ls_matrix_type full
_refine_ls_number_parameters 141
_refine_ls_number_reflns 2726
_refine_ls_number_restraints 0
_refine_ls_restrained_S_all 1.048
_refine_ls_R_factor_all 0.0378
_refine_ls_R_factor_gt 0.0282
_refine_ls_shift/su_max 0.001
_refine_ls_shift/su_mean 0.000
_refine_ls_structure_factor_coef Fsqd
_refine_ls_weighting_details 'w=1/[\s^2^(Fo^2^)+(0.0172P)^2^+2.7385P] where P=(Fo^2^+2Fc^2^)/3'
_refine_ls_weighting_scheme calc
_refine_ls_wR_factor_gt 0.0543
_refine_ls_wR_factor_ref 0.0582
_reflns_Friedel_coverage 0.000
_reflns_number_gt 2374
_reflns_number_total 2726
_reflns_threshold_expression 'I > 2\s(I)'
_cod_data_source_file d5ce00465a2.cif
_cod_data_source_block 11
_cod_depositor_comments
;
The following automatic conversions were performed:

data item '_exptl_absorpt_correction_type' value 'multi_scan' was
changed to 'multi-scan' in accordance with the
/home/data/users/saulius/crontab/automatic-downloads/rss-feeds/RSC/lib/dictionaries/cif_core.dic
dictionary named 'cif_core.dic' version 2.4.2 last updated on
2011-04-26.

Automatic conversion script
Id: cif_fix_values 8170 2020-07-09 18:12:32Z antanas 

 Adding full bibliography for 7250429--7250439.cif.
;
_cod_original_cell_volume 2145.1(5)
_cod_original_sg_symbol_H-M 'C 2/c'
_cod_database_code 7250437
_shelx_shelxl_version_number 2019/1
_shelx_space_group_comment
; 
The symmetry employed for this shelxl refinement is uniquely defined 
by the following loop, which should always be used as a source of 
symmetry information in preference to the above space-group names. 
They are only intended as comments. 
;
_shelx_estimated_absorpt_t_min 0.738
_shelx_estimated_absorpt_t_max 0.900

loop_
_space_group_symop_operation_xyz
'x, y, z'
'-x, y, -z+1/2'
'x+1/2, y+1/2, z'
'-x+1/2, y+1/2, -z+1/2'
'-x, -y, -z'
'x, -y, z-1/2'
'-x+1/2, -y+1/2, -z'
'x+1/2, -y+1/2, z-1/2'

loop_
_atom_site_label
_atom_site_type_symbol
_atom_site_fract_x
_atom_site_fract_y
_atom_site_fract_z
_atom_site_U_iso_or_equiv
_atom_site_adp_type
_atom_site_occupancy
_atom_site_site_symmetry_order
_atom_site_calc_flag
_atom_site_refinement_flags_posn
_atom_site_refinement_flags_adp
_atom_site_refinement_flags_occupancy
_atom_site_disorder_assembly
_atom_site_disorder_group
Cd Cd 0.500000 0.39731(2) 0.750000 0.02699(7) Uani 1 2 d S T P . .
O1 O 0.46050(13) 0.11121(13) 0.4091(2) 0.0522(5) Uani 1 1 d . . . . .
O2 O 0.57478(11) 0.51070(12) 0.70200(17) 0.0361(4) Uani 1 1 d . . . . .
O3 O 0.57251(11) 0.59076(12) 0.51564(18) 0.0385(4) Uani 1 1 d . . . . .
O4 O 0.35027(15) 0.16199(15) 0.1033(2) 0.0649(6) Uani 1 1 d . . . . .
H4B H 0.353314 0.219926 0.080415 0.078 Uiso 1 1 d R U . . .
H4C H 0.383584 0.154366 0.200765 0.078 Uiso 1 1 d R U . . .
O5 O 0.33639(15) 0.36075(16) 0.0440(2) 0.0660(6) Uani 1 1 d . . . . .
H5B H 0.284162 0.376280 0.021108 0.079 Uiso 1 1 d R U . . .
H5C H 0.376792 0.390720 0.124888 0.079 Uiso 1 1 d R U . . .
N1 N 0.39899(13) 0.27442(13) 0.7025(2) 0.0318(4) Uani 1 1 d . . . . .
N2 N 0.39664(14) 0.00624(15) 0.4865(2) 0.0411(5) Uani 1 1 d . . . . .
H2A H 0.403295 -0.047929 0.531577 0.049 Uiso 1 1 calc R U . . .
C1 C 0.38309(16) 0.21073(16) 0.5944(3) 0.0340(5) Uani 1 1 d . . . . .
H1A H 0.411115 0.220241 0.542704 0.041 Uiso 1 1 calc R U . . .
C2 C 0.32740(15) 0.13147(16) 0.5548(3) 0.0319(5) Uani 1 1 d . . . . .
C3 C 0.28494(17) 0.12001(18) 0.6310(3) 0.0414(6) Uani 1 1 d . . . . .
H3A H 0.246200 0.068197 0.607220 0.050 Uiso 1 1 calc R U . . .
C4 C 0.30011(18) 0.1852(2) 0.7416(3) 0.0461(6) Uani 1 1 d . . . . .
H4A H 0.271481 0.178212 0.792743 0.055 Uiso 1 1 calc R U . . .
C5 C 0.35804(16) 0.26103(18) 0.7762(3) 0.0364(5) Uani 1 1 d . . . . .
H5A H 0.369156 0.304279 0.852916 0.044 Uiso 1 1 calc R U . . .
C6 C 0.31511(16) 0.06228(18) 0.4329(3) 0.0424(6) Uani 1 1 d . . . . .
H6A H 0.265458 0.018869 0.404327 0.051 Uiso 1 1 calc R U . . .
H6B H 0.299225 0.098222 0.341350 0.051 Uiso 1 1 calc R U . . .
C7 C 0.46064(17) 0.03494(17) 0.4689(3) 0.0367(5) Uani 1 1 d . . . . .
C8 C 0.54238(15) 0.52952(15) 0.5624(2) 0.0273(5) Uani 1 1 d . . . . .

loop_
_atom_site_aniso_label
_atom_site_aniso_U_11
_atom_site_aniso_U_22
_atom_site_aniso_U_33
_atom_site_aniso_U_23
_atom_site_aniso_U_13
_atom_site_aniso_U_12
Cd 0.03547(14) 0.02429(11) 0.02576(12) 0.000 0.01998(10) 0.000
O1 0.0547(12) 0.0422(11) 0.0613(12) 0.0151(9) 0.0335(10) 0.0103(9)
O2 0.0413(10) 0.0391(9) 0.0224(8) -0.0009(7) 0.0146(7) -0.0128(7)
O3 0.0412(9) 0.0433(10) 0.0280(8) 0.0003(7) 0.0177(8) -0.0173(8)
O4 0.0791(16) 0.0549(13) 0.0464(12) 0.0022(10) 0.0266(12) 0.0044(11)
O5 0.0704(15) 0.0618(13) 0.0557(13) -0.0193(11) 0.0293(12) -0.0087(11)
N1 0.0355(11) 0.0305(10) 0.0333(10) -0.0012(8) 0.0217(9) -0.0017(8)
N2 0.0418(12) 0.0288(10) 0.0511(13) -0.0022(9) 0.0251(11) 0.0001(9)
C1 0.0384(13) 0.0328(12) 0.0384(13) -0.0023(10) 0.0262(11) -0.0034(10)
C2 0.0257(11) 0.0285(11) 0.0367(13) 0.0031(9) 0.0147(10) 0.0016(9)
C3 0.0325(13) 0.0394(14) 0.0503(16) 0.0087(11) 0.0222(12) -0.0033(10)
C4 0.0442(15) 0.0586(17) 0.0488(16) 0.0107(13) 0.0342(14) 0.0001(13)
C5 0.0391(14) 0.0420(13) 0.0315(12) 0.0041(10) 0.0220(11) 0.0050(11)
C6 0.0303(13) 0.0361(13) 0.0501(16) -0.0090(11) 0.0161(12) -0.0045(10)
C7 0.0405(14) 0.0294(12) 0.0341(13) -0.0043(10) 0.0173(12) -0.0003(10)
C8 0.0299(12) 0.0274(11) 0.0266(11) -0.0022(9) 0.0170(10) -0.0033(9)

loop_
_atom_type_symbol
_atom_type_description
_atom_type_scat_dispersion_real
_atom_type_scat_dispersion_imag
_atom_type_scat_source
C C 0.0033 0.0016 'International Tables Vol C Tables 4.2.6.8 and 6.1.1.4'
H H 0.0000 0.0000 'International Tables Vol C Tables 4.2.6.8 and 6.1.1.4'
N N 0.0061 0.0033 'International Tables Vol C Tables 4.2.6.8 and 6.1.1.4'
O O 0.0106 0.0060 'International Tables Vol C Tables 4.2.6.8 and 6.1.1.4'
Cd Cd -0.8075 1.2024 'International Tables Vol C Tables 4.2.6.8 and 6.1.1.4'

loop_
_geom_angle_atom_site_label_1
_geom_angle_atom_site_label_2
_geom_angle_atom_site_label_3
_geom_angle
_geom_angle_site_symmetry_1
_geom_angle_site_symmetry_3
_geom_angle_publ_flag
O2 Cd O2 93.36(9) 2_656 . ?
O2 Cd O3 71.95(5) 2_656 6_566 ?
O2 Cd O3 102.23(6) . 6_566 ?
O2 Cd O3 102.23(6) 2_656 5_666 ?
O2 Cd O3 71.95(5) . 5_666 ?
O3 Cd O3 171.80(8) 6_566 5_666 ?
O2 Cd N1 94.22(6) 2_656 . ?
O2 Cd N1 159.03(6) . . ?
O3 Cd N1 98.71(6) 6_566 . ?
O3 Cd N1 87.34(6) 5_666 . ?
O2 Cd N1 159.03(6) 2_656 2_656 ?
O2 Cd N1 94.22(6) . 2_656 ?
O3 Cd N1 87.34(6) 6_566 2_656 ?
O3 Cd N1 98.71(6) 5_666 2_656 ?
N1 Cd N1 85.52(9) . 2_656 ?
C8 O2 Cd 116.88(13) . . ?
C8 O3 Cd 116.51(14) . 5_666 ?
H4B O4 H4C 110.1 . . ?
H5B O5 H5C 109.8 . . ?
C1 N1 C5 118.1(2) . . ?
C1 N1 Cd 115.93(15) . . ?
C5 N1 Cd 125.98(16) . . ?
C7 N2 C6 122.8(2) . . ?
C7 N2 H2A 118.6 . . ?
C6 N2 H2A 118.6 . . ?
N1 C1 C2 123.8(2) . . ?
N1 C1 H1A 118.1 . . ?
C2 C1 H1A 118.1 . . ?
C1 C2 C3 117.0(2) . . ?
C1 C2 C6 119.8(2) . . ?
C3 C2 C6 123.1(2) . . ?
C4 C3 C2 119.9(2) . . ?
C4 C3 H3A 120.1 . . ?
C2 C3 H3A 120.1 . . ?
C3 C4 C5 119.4(2) . . ?
C3 C4 H4A 120.3 . . ?
C5 C4 H4A 120.3 . . ?
N1 C5 C4 121.9(2) . . ?
N1 C5 H5A 119.1 . . ?
C4 C5 H5A 119.1 . . ?
N2 C6 C2 112.1(2) . . ?
N2 C6 H6A 109.2 . . ?
C2 C6 H6A 109.2 . . ?
N2 C6 H6B 109.2 . . ?
C2 C6 H6B 109.2 . . ?
H6A C6 H6B 107.9 . . ?
O1 C7 N2 125.3(2) . . ?
O1 C7 C7 120.3(3) . 5_656 ?
N2 C7 C7 114.4(3) . 5_656 ?
O3 C8 O2 125.4(2) . . ?
O3 C8 C8 117.4(2) . 5_666 ?
O2 C8 C8 117.2(2) . 5_666 ?

loop_
_geom_bond_atom_site_label_1
_geom_bond_atom_site_label_2
_geom_bond_distance
_geom_bond_site_symmetry_2
_geom_bond_publ_flag
Cd O2 2.2959(15) 2_656 ?
Cd O2 2.2959(15) . ?
Cd O3 2.3185(16) 6_566 ?
Cd O3 2.3185(16) 5_666 ?
Cd N1 2.3252(19) . ?
Cd N1 2.3252(19) 2_656 ?
O1 C7 1.230(3) . ?
O2 C8 1.259(3) . ?
O3 C8 1.244(3) . ?
O4 H4B 0.8500 . ?
O4 H4C 0.8500 . ?
O5 H5B 0.8500 . ?
O5 H5C 0.8501 . ?
N1 C1 1.334(3) . ?
N1 C5 1.341(3) . ?
N2 C7 1.318(3) . ?
N2 C6 1.457(3) . ?
N2 H2A 0.8600 . ?
C1 C2 1.382(3) . ?
C1 H1A 0.9300 . ?
C2 C3 1.384(3) . ?
C2 C6 1.511(3) . ?
C3 C4 1.371(4) . ?
C3 H3A 0.9300 . ?
C4 C5 1.374(4) . ?
C4 H4A 0.9300 . ?
C5 H5A 0.9300 . ?
C6 H6A 0.9700 . ?
C6 H6B 0.9700 . ?
C7 C7 1.521(5) 5_656 ?
C8 C8 1.563(4) 5_666 ?

loop_
_geom_torsion_atom_site_label_1
_geom_torsion_atom_site_label_2
_geom_torsion_atom_site_label_3
_geom_torsion_atom_site_label_4
_geom_torsion
_geom_torsion_site_symmetry_1
_geom_torsion_site_symmetry_2
_geom_torsion_site_symmetry_3
_geom_torsion_site_symmetry_4
_geom_torsion_publ_flag
C5 N1 C1 C2 -0.5(4) . . . . ?
Cd N1 C1 C2 177.81(18) . . . . ?
N1 C1 C2 C3 1.4(4) . . . . ?
N1 C1 C2 C6 -178.8(2) . . . . ?
C1 C2 C3 C4 -0.8(4) . . . . ?
C6 C2 C3 C4 179.3(2) . . . . ?
C2 C3 C4 C5 -0.4(4) . . . . ?
C1 N1 C5 C4 -0.9(4) . . . . ?
Cd N1 C5 C4 -179.04(18) . . . . ?
C3 C4 C5 N1 1.4(4) . . . . ?
C7 N2 C6 C2 -89.7(3) . . . . ?
C1 C2 C6 N2 70.2(3) . . . . ?
C3 C2 C6 N2 -109.9(3) . . . . ?
C6 N2 C7 O1 1.3(4) . . . . ?
C6 N2 C7 C7 -179.2(2) . . . 5_656 ?
Cd O3 C8 O2 177.53(18) 5_666 . . . ?
Cd O3 C8 C8 -2.1(3) 5_666 . . 5_666 ?
Cd O2 C8 O3 177.77(18) . . . . ?
Cd O2 C8 C8 -2.6(3) . . . 5_666 ?
